data_7250046
loop_
_publ_author_name
'Yang, Tian-Shu'
'Duan, Xiao-Fang'
'Yin, Fan'
'Cai, Li-Xuan'
'Zhou, Li-Peng'
'Hu, Shao-Jun'
'Guo, Xiao-Qing'
'Sun, Qing-Fu'

_publ_section_title
;
 Guest-adaptive hydrogen-bonded dimerization of a C3-symmetric
 tribenzotriquinacene molecular bowl
;
_journal_issue 13
_journal_name_full CrystEngComm
_journal_page_first 2025
_journal_page_last 2032
_journal_paper_doi 10.1039/D5CE00038F
_journal_volume 27
_journal_year 2025
_chemical_formula_moiety 'C59 H55 N15 O3, 3(C3 H3), C H Cl3, H2 O, 1.2[CHCl3]'
_chemical_formula_sum 'C70.2 H68.2 Cl6.6 N15 O4'
_chemical_formula_weight 1419.96
_chemical_properties_physical Air-sensitive
_space_group_crystal_system triclinic
_space_group_IT_number 2
_space_group_name_Hall '-P 1'
_space_group_name_H-M_alt 'P -1'
_atom_sites_solution_hydrogens mixed
_audit_block_doi 10.5517/ccdc.csd.cc2m1483
_audit_creation_date 2025-02-12
_audit_creation_method
;
Olex2 1.5
(compiled 2024.02.16 svn.r378c4104 for OlexSys, GUI svn.r6928)
;
_audit_update_record
;
2025-02-12 deposited with the CCDC.	2025-02-27 downloaded from the CCDC.
;
_cell_angle_alpha 70.136(2)
_cell_angle_beta 79.294(2)
_cell_angle_gamma 85.330(2)
_cell_formula_units_Z 2
_cell_length_a 14.2295(3)
_cell_length_b 15.4768(3)
_cell_length_c 17.3417(4)
_cell_measurement_reflns_used 19965
_cell_measurement_temperature 100(2)
_cell_measurement_theta_max 55.9950
_cell_measurement_theta_min 2.3890
_cell_volume 3528.67(14)
_computing_molecular_graphics 'Olex2 1.5 (Dolomanov et al., 2009)'
_computing_publication_material 'Olex2 1.5 (Dolomanov et al., 2009)'
_computing_structure_refinement 'XL  (Sheldrick, 2008)'
_diffrn_ambient_temperature 100.15
_diffrn_measured_fraction_theta_full 0.999
_diffrn_measured_fraction_theta_max 0.977
_diffrn_measurement_device_type 'ROD, Synergy Custom system, HyPix'
_diffrn_radiation_type GaK\a
_diffrn_radiation_wavelength 1.3405
_diffrn_reflns_av_R_equivalents 0.0366
_diffrn_reflns_av_unetI/netI 0.0378
_diffrn_reflns_Laue_measured_fraction_full 0.999
_diffrn_reflns_Laue_measured_fraction_max 0.977
_diffrn_reflns_limit_h_max 16
_diffrn_reflns_limit_h_min -17
_diffrn_reflns_limit_k_max 16
_diffrn_reflns_limit_k_min -19
_diffrn_reflns_limit_l_max 21
_diffrn_reflns_limit_l_min -21
_diffrn_reflns_number 46596
_diffrn_reflns_point_group_measured_fraction_full 0.999
_diffrn_reflns_point_group_measured_fraction_max 0.977
_diffrn_reflns_theta_full 53.543
_diffrn_reflns_theta_max 56.017
_diffrn_reflns_theta_min 2.389
_exptl_absorpt_coefficient_mu 1.924
_exptl_crystal_colour colourless
_exptl_crystal_colour_primary colourless
_exptl_crystal_density_diffrn 1.336
_exptl_crystal_description block
_exptl_crystal_F_000 1477
_exptl_crystal_size_max 0.8
_exptl_crystal_size_mid 0.7
_exptl_crystal_size_min 0.6
_refine_diff_density_max 1.060
_refine_diff_density_min -0.800
_refine_diff_density_rms 0.084
_refine_ls_extinction_method none
_refine_ls_goodness_of_fit_ref 1.068
_refine_ls_hydrogen_treatment mixed
_refine_ls_matrix_type full
_refine_ls_number_parameters 838
_refine_ls_number_reflns 13676
_refine_ls_number_restraints 1
_refine_ls_restrained_S_all 1.068
_refine_ls_R_factor_all 0.1149
_refine_ls_R_factor_gt 0.0881
_refine_ls_shift/su_max 0.000
_refine_ls_shift/su_mean 0.000
_refine_ls_structure_factor_coef Fsqd
_refine_ls_weighting_details 'w=1/[\s^2^(Fo^2^)+(0.1711P)^2^+3.1247P] where P=(Fo^2^+2Fc^2^)/3'
_refine_ls_weighting_scheme calc
_refine_ls_wR_factor_gt 0.2705
_refine_ls_wR_factor_ref 0.2954
_reflns_Friedel_coverage 0.000
_reflns_number_gt 9502
_reflns_number_total 13676
_reflns_threshold_expression 'I > 2\s(I)'
_cod_data_source_file d5ce00038f2.cif
_cod_data_source_block Ph
_cod_depositor_comments 'Adding full bibliography for 7250046--7250051.cif.'
_cod_original_formula_sum 'C70.20 H68.20 Cl6.60 N15 O4'
_cod_database_code 7250046
_shelx_shelxl_version_number 2018/3
_shelx_space_group_comment
;
The symmetry employed for this shelxl refinement is uniquely defined
by the following loop, which should always be used as a source of
symmetry information in preference to the above space-group names.
They are only intended as comments.
;
_olex2_refinement_description
;
1. Fixed Uiso
 At 1.2 times of:
  All C(H) groups, All N(H) groups
 At 1.5 times of:
  All C(H,H,H) groups
2. Restrained distances
 O4-H4A \\sim O4-H4B
 with sigma of 0.02
3.a Ternary CH refined with riding coordinates:
 C23(H23), C40(H40), C57(H57), C63(H63)
3.b Aromatic/amide H refined with riding coordinates:
 C10(H10), C11(H11), C13(H13), C15(H15), C19(H19), C20(H20), C21(H21),
 C27(H27), C29(H29), C30(H30), C32(H32), C36(H36), C37(H37), C38(H38), C44(H44),
  C46(H46), C47(H47), C49(H49), C53(H53), C54(H54), C55(H55), N9(H9), C60(H60),
 C61(H61), C62(H62), C64(H64), C65(H65), C66(H66), C67(H67), C68(H68), C69(H69)
3.c Idealised Me refined as rotating group:
 C1(H1A,H1B,H1C), C6(H6A,H6B,H6C), C7(H7A,H7B,H7C), C8(H8A,H8B,H8C), C24(H24A,
 H24B,H24C), C25(H25A,H25B,H25C), C41(H41A,H41B,H41C), C42(H42A,H42B,H42C),
 C58(H58A,H58B,H58C), C59(H59A,H59B,H59C)
;
_smtbx_masks_special_details
;
A solvent mask was calculated and 135 electrons were 
found in a volume of 515\%A^3^ in 2 voids per unit cell. 
This is consistent with the presence of 
1.2[CHCl3] per formula unit 
which account for 139 electrons 
per unit cell.
;
_olex2_submission_special_instructions 'No special instructions were received'

loop_
_space_group_symop_operation_xyz
'x, y, z'
'-x, -y, -z'

loop_
_atom_site_label
_atom_site_type_symbol
_atom_site_fract_x
_atom_site_fract_y
_atom_site_fract_z
_atom_site_U_iso_or_equiv
_atom_site_adp_type
_atom_site_occupancy
_atom_site_site_symmetry_order
_atom_site_calc_flag
_atom_site_refinement_flags_posn
_atom_site_refinement_flags_adp
_atom_site_refinement_flags_occupancy
_atom_site_disorder_assembly
_atom_site_disorder_group
C1 C 0.9928(3) 0.5540(4) 0.2791(2) 0.0599(11) Uani 1 1 d . . . . .
H1A H 1.016719 0.509808 0.250423 0.090 Uiso 1 1 calc R U . . .
H1B H 1.034562 0.552286 0.318593 0.090 Uiso 1 1 calc R U . . .
H1C H 0.992198 0.615922 0.238162 0.090 Uiso 1 1 calc R U . . .
C2 C 0.8907(2) 0.5289(3) 0.3261(2) 0.0471(9) Uani 1 1 d . . . . .
C3 C 0.8204(2) 0.5263(3) 0.2652(2) 0.0463(9) Uani 1 1 d . . . . .
C4 C 0.8859(2) 0.4309(3) 0.3960(2) 0.0482(9) Uani 1 1 d . . . . .
C5 C 0.8452(2) 0.5993(3) 0.3708(2) 0.0463(8) Uani 1 1 d . . . . .
C6 C 0.8623(3) 0.5561(3) 0.1722(2) 0.0520(10) Uani 1 1 d . . . . .
H6A H 0.812520 0.554379 0.140616 0.078 Uiso 1 1 calc R U . . .
H6B H 0.915103 0.514135 0.162580 0.078 Uiso 1 1 calc R U . . .
H6C H 0.886180 0.618693 0.154020 0.078 Uiso 1 1 calc R U . . .
C7 C 0.9808(3) 0.3776(3) 0.4066(3) 0.0580(10) Uani 1 1 d . . . . .
H7A H 1.008682 0.366159 0.354806 0.087 Uiso 1 1 calc R U . . .
H7B H 0.969354 0.318880 0.451858 0.087 Uiso 1 1 calc R U . . .
H7C H 1.024981 0.413705 0.419940 0.087 Uiso 1 1 calc R U . . .
C8 C 0.9053(3) 0.6834(3) 0.3563(2) 0.0562(10) Uani 1 1 d . . . . .
H8A H 0.916411 0.719484 0.296945 0.084 Uiso 1 1 calc R U . . .
H8B H 0.966822 0.662764 0.374829 0.084 Uiso 1 1 calc R U . . .
H8C H 0.870945 0.721433 0.387972 0.084 Uiso 1 1 calc R U . . .
C9 C 0.7870(2) 0.4297(3) 0.2970(2) 0.0481(9) Uani 1 1 d . . . . .
C10 C 0.7282(3) 0.3891(3) 0.2630(2) 0.0517(10) Uani 1 1 d . . . . .
H10 H 0.705005 0.424892 0.213559 0.062 Uiso 1 1 calc R U . . .
C11 C 0.7038(3) 0.2997(3) 0.2994(2) 0.0515(9) Uani 1 1 d . . . . .
H11 H 0.665073 0.272759 0.274947 0.062 Uiso 1 1 calc R U . . .
C12 C 0.7359(3) 0.2475(3) 0.3729(2) 0.0492(9) Uani 1 1 d . . . . .
C13 C 0.7929(3) 0.2864(3) 0.4095(2) 0.0510(9) Uani 1 1 d . . . . .
H13 H 0.813622 0.250811 0.460183 0.061 Uiso 1 1 calc R U . . .
C14 C 0.8186(2) 0.3767(3) 0.3714(2) 0.0462(9) Uani 1 1 d . . . . .
C15 C 0.6412(3) 0.1084(3) 0.3958(2) 0.0508(9) Uani 1 1 d . . . . .
H15 H 0.593396 0.133326 0.362216 0.061 Uiso 1 1 calc R U . . .
C16 C 0.6535(3) 0.0189(3) 0.4427(2) 0.0536(9) Uani 1 1 d . . . . .
C17 C 0.5947(3) -0.0600(3) 0.4547(2) 0.0532(9) Uani 1 1 d . . . . .
C18 C 0.4703(3) -0.1134(3) 0.4183(2) 0.0530(9) Uani 1 1 d . . . . .
C19 C 0.4807(3) -0.2021(3) 0.4719(3) 0.0577(10) Uani 1 1 d . . . . .
H19 H 0.440420 -0.250006 0.475905 0.069 Uiso 1 1 calc R U . . .
C20 C 0.5529(3) -0.2181(3) 0.5198(3) 0.0592(10) Uani 1 1 d . . . . .
H20 H 0.562485 -0.277559 0.557923 0.071 Uiso 1 1 calc R U . . .
C21 C 0.6105(3) -0.1467(3) 0.5115(3) 0.0579(10) Uani 1 1 d . . . . .
H21 H 0.659918 -0.156344 0.543743 0.069 Uiso 1 1 calc R U . . .
C22 C 0.3911(3) -0.0914(3) 0.3667(3) 0.0560(10) Uani 1 1 d . . . . .
C23 C 0.2991(4) 0.0284(3) 0.2771(3) 0.0710(13) Uani 1 1 d . . . . .
H23 H 0.255606 -0.024011 0.289786 0.085 Uiso 1 1 calc R U . . .
C24 C 0.3380(5) 0.0587(6) 0.1854(4) 0.119(3) Uani 1 1 d . . . . .
H24A H 0.284972 0.078378 0.154027 0.178 Uiso 1 1 calc R U . . .
H24B H 0.373160 0.007473 0.171362 0.178 Uiso 1 1 calc R U . . .
H24C H 0.381178 0.110136 0.171048 0.178 Uiso 1 1 calc R U . . .
C25 C 0.2413(4) 0.1029(4) 0.3045(4) 0.0915(18) Uani 1 1 d . . . . .
H25A H 0.276940 0.160230 0.281442 0.137 Uiso 1 1 calc R U . . .
H25B H 0.229660 0.084058 0.365401 0.137 Uiso 1 1 calc R U . . .
H25C H 0.180034 0.112572 0.284443 0.137 Uiso 1 1 calc R U . . .
C26 C 0.8259(2) 0.5426(3) 0.4617(2) 0.0443(8) Uani 1 1 d . . . . .
C27 C 0.7910(2) 0.5757(3) 0.5270(2) 0.0432(8) Uani 1 1 d . . . . .
H27 H 0.777069 0.639275 0.517136 0.052 Uiso 1 1 calc R U . . .
C28 C 0.7773(2) 0.5125(3) 0.6071(2) 0.0438(8) Uani 1 1 d . . . . .
C29 C 0.7979(3) 0.4199(3) 0.6222(2) 0.0495(9) Uani 1 1 d . . . . .
H29 H 0.788735 0.378103 0.677559 0.059 Uiso 1 1 calc R U . . .
C30 C 0.8322(3) 0.3883(3) 0.5558(2) 0.0497(9) Uani 1 1 d . . . . .
H30 H 0.846336 0.324798 0.565503 0.060 Uiso 1 1 calc R U . . .
C31 C 0.8454(2) 0.4499(3) 0.4760(2) 0.0464(8) Uani 1 1 d . . . . .
C32 C 0.7261(2) 0.4983(3) 0.7578(2) 0.0445(8) Uani 1 1 d . . . . .
H32 H 0.739087 0.435040 0.784833 0.053 Uiso 1 1 calc R U . . .
C33 C 0.6881(3) 0.5619(3) 0.7941(2) 0.0470(8) Uani 1 1 d . . . . .
C34 C 0.6567(2) 0.5481(3) 0.8831(2) 0.0473(9) Uani 1 1 d . . . . .
C35 C 0.6201(2) 0.4463(3) 1.0151(2) 0.0483(9) Uani 1 1 d . . . . .
C36 C 0.5975(3) 0.5169(3) 1.0486(2) 0.0524(10) Uani 1 1 d . . . . .
H36 H 0.576553 0.503736 1.106667 0.063 Uiso 1 1 calc R U . . .
C37 C 0.6064(3) 0.6061(3) 0.9957(2) 0.0569(11) Uani 1 1 d . . . . .
H37 H 0.592219 0.655455 1.017180 0.068 Uiso 1 1 calc R U . . .
C38 C 0.6359(3) 0.6241(3) 0.9111(2) 0.0530(9) Uani 1 1 d . . . . .
H38 H 0.641918 0.685322 0.873425 0.064 Uiso 1 1 calc R U . . .
C39 C 0.6086(2) 0.3485(3) 1.0713(2) 0.0518(9) Uani 1 1 d . . . . .
C40 C 0.6078(4) 0.1872(4) 1.0824(3) 0.0728(13) Uani 1 1 d . . . . .
H40 H 0.554731 0.181138 1.130505 0.087 Uiso 1 1 calc R U . . .
C41 C 0.5799(5) 0.1348(4) 1.0315(4) 0.0919(17) Uani 1 1 d . . . . .
H41A H 0.517411 0.157335 1.015849 0.138 Uiso 1 1 calc R U . . .
H41B H 0.576186 0.069229 1.064270 0.138 Uiso 1 1 calc R U . . .
H41C H 0.627899 0.143561 0.981102 0.138 Uiso 1 1 calc R U . . .
C42 C 0.6998(5) 0.1500(5) 1.1183(5) 0.109(2) Uani 1 1 d . . . . .
H42A H 0.688816 0.088170 1.158809 0.164 Uiso 1 1 calc R U . . .
H42B H 0.717369 0.190685 1.145809 0.164 Uiso 1 1 calc R U . . .
H42C H 0.751670 0.147495 1.073200 0.164 Uiso 1 1 calc R U . . .
C43 C 0.7393(2) 0.5907(3) 0.2804(2) 0.0470(9) Uani 1 1 d . . . . .
C44 C 0.6572(2) 0.6107(3) 0.2433(2) 0.0495(9) Uani 1 1 d . . . . .
H44 H 0.648700 0.584194 0.203111 0.059 Uiso 1 1 calc R U . . .
C45 C 0.5898(3) 0.6691(3) 0.2662(2) 0.0533(10) Uani 1 1 d . . . . .
C46 C 0.6011(3) 0.7104(3) 0.3234(2) 0.0594(11) Uani 1 1 d . . . . .
H46 H 0.553356 0.751503 0.337777 0.071 Uiso 1 1 calc R U . . .
C47 C 0.6834(3) 0.6907(3) 0.3593(2) 0.0558(10) Uani 1 1 d . . . . .
H47 H 0.692523 0.718467 0.398462 0.067 Uiso 1 1 calc R U . . .
C48 C 0.7519(3) 0.6304(3) 0.3378(2) 0.0481(9) Uani 1 1 d . . . . .
C49 C 0.4214(3) 0.7278(3) 0.2530(2) 0.0507(9) Uani 1 1 d . . . . .
H49 H 0.405180 0.750063 0.298615 0.061 Uiso 1 1 calc R U . . .
C50 C 0.3653(3) 0.7289(3) 0.1964(2) 0.0508(9) Uani 1 1 d . . . . .
C51 C 0.2668(3) 0.7638(3) 0.1899(2) 0.0486(9) Uani 1 1 d . . . . .
C52 C 0.1314(3) 0.7650(3) 0.1350(3) 0.0503(9) Uani 1 1 d . . . . .
C53 C 0.0844(3) 0.8259(3) 0.1728(3) 0.0581(10) Uani 1 1 d . . . . .
H53 H 0.021506 0.847685 0.164454 0.070 Uiso 1 1 calc R U . . .
C54 C 0.1311(3) 0.8539(3) 0.2226(3) 0.0614(11) Uani 1 1 d . . . . .
H54 H 0.100203 0.894617 0.250201 0.074 Uiso 1 1 calc R U . . .
C55 C 0.2238(3) 0.8223(3) 0.2322(3) 0.0562(10) Uani 1 1 d . . . . .
H55 H 0.257048 0.840231 0.266814 0.067 Uiso 1 1 calc R U . . .
C56 C 0.0811(3) 0.7286(3) 0.0832(2) 0.0497(9) Uani 1 1 d . . . . .
C57 C 0.0912(3) 0.6191(3) 0.0069(2) 0.0525(9) Uani 1 1 d . . . . .
H57 H 0.020308 0.629476 0.013668 0.063 Uiso 1 1 calc R U . . .
C58 C 0.1327(3) 0.6596(4) -0.0853(3) 0.0691(12) Uani 1 1 d . . . . .
H58A H 0.101524 0.632515 -0.117277 0.104 Uiso 1 1 calc R U . . .
H58B H 0.201633 0.646103 -0.093821 0.104 Uiso 1 1 calc R U . . .
H58C H 0.121750 0.726344 -0.104129 0.104 Uiso 1 1 calc R U . . .
C59 C 0.1111(3) 0.5174(3) 0.0396(3) 0.0590(11) Uani 1 1 d . . . . .
H59A H 0.081409 0.486735 0.009457 0.089 Uiso 1 1 calc R U . . .
H59B H 0.084454 0.493554 0.098993 0.089 Uiso 1 1 calc R U . . .
H59C H 0.180332 0.505700 0.031651 0.089 Uiso 1 1 calc R U . . .
N1 N 0.7121(2) 0.1543(3) 0.40752(19) 0.0527(8) Uani 1 1 d . . . . .
N2 N 0.7656(2) 0.0936(3) 0.4607(2) 0.0595(9) Uani 1 1 d . . . . .
N3 N 0.7288(2) 0.0121(3) 0.4814(2) 0.0590(9) Uani 1 1 d . . . . .
N4 N 0.3774(3) -0.0058(3) 0.3251(2) 0.0616(9) Uani 1 1 d . . . . .
N5 N 0.7411(2) 0.5447(2) 0.67535(17) 0.0441(7) Uani 1 1 d . . . . .
N6 N 0.7124(3) 0.6340(3) 0.6605(2) 0.0596(9) Uani 1 1 d . . . . .
N7 N 0.6805(3) 0.6442(2) 0.7326(2) 0.0573(8) Uani 1 1 d . . . . .
N8 N 0.6509(2) 0.4616(2) 0.93330(18) 0.0470(7) Uani 1 1 d . . . . .
N9 N 0.6169(2) 0.2850(3) 1.0346(2) 0.0587(9) Uani 1 1 d . . . . .
H9 H 0.628234 0.302335 0.979899 0.070 Uiso 1 1 calc R U . . .
N10 N 0.5040(2) 0.6885(3) 0.22986(19) 0.0537(8) Uani 1 1 d . . . . .
N11 N 0.5012(2) 0.6660(3) 0.1617(2) 0.0600(9) Uani 1 1 d . . . . .
N12 N 0.4157(2) 0.6909(3) 0.1415(2) 0.0567(9) Uani 1 1 d . . . . .
N13 N 0.2215(2) 0.7341(2) 0.1426(2) 0.0491(7) Uani 1 1 d . . . . .
N14 N 0.1295(2) 0.6649(2) 0.05591(19) 0.0494(7) Uani 1 1 d . . . . .
N15 N 0.5253(2) -0.0432(2) 0.4093(2) 0.0532(8) Uani 1 1 d . . . . .
O1 O 0.3432(2) -0.1561(2) 0.36779(19) 0.0632(8) Uani 1 1 d . . . . .
O2 O 0.5924(2) 0.3308(2) 1.14778(16) 0.0618(8) Uani 1 1 d . . . . .
O3 O -0.00094(19) 0.7560(2) 0.0720(2) 0.0617(8) Uani 1 1 d . . . . .
C60 C 0.5839(3) 0.4508(3) 0.5194(3) 0.0616(11) Uani 1 1 d . . . . .
H60 H 0.640060 0.416218 0.533865 0.074 Uiso 1 1 calc R U . . .
C61 C 0.5523(3) 0.4533(4) 0.4509(3) 0.0699(12) Uani 1 1 d . . . . .
H61 H 0.588396 0.422774 0.415647 0.084 Uiso 1 1 calc R U . . .
C62 C 0.4666(3) 0.5002(4) 0.4295(3) 0.0734(13) Uani 1 1 d . . . . .
H62 H 0.443390 0.498939 0.381941 0.088 Uiso 1 1 calc R U . . .
C63 C 1.0788(4) 0.0968(4) 0.5435(4) 0.0842(16) Uani 1 1 d . . . . .
H63 H 1.107332 0.043040 0.527174 0.101 Uiso 1 1 calc R U . . .
Cl1 Cl 1.10178(12) 0.08011(11) 0.64297(10) 0.0972(5) Uani 1 1 d . . . . .
Cl2 Cl 0.95551(11) 0.10014(12) 0.54113(17) 0.1264(8) Uani 1 1 d . . . . .
Cl3 Cl 1.13462(9) 0.19556(9) 0.47081(9) 0.0781(4) Uani 1 1 d . . . . .
C64 C 0.9703(6) 0.1580(5) 0.2609(5) 0.112(2) Uani 1 1 d . . . . .
H64 H 0.922538 0.121373 0.302280 0.134 Uiso 1 1 calc R U . . .
C65 C 1.0086(8) 0.1351(6) 0.1884(6) 0.128(3) Uani 1 1 d . . . . .
H65 H 0.987823 0.081518 0.181953 0.154 Uiso 1 1 calc R U . . .
C66 C 1.0737(6) 0.1884(7) 0.1291(5) 0.116(3) Uani 1 1 d . . . . .
H66 H 1.095191 0.172793 0.080170 0.139 Uiso 1 1 calc R U . . .
C67 C 1.1112(6) 0.2645(6) 0.1349(7) 0.130(3) Uani 1 1 d . . . . .
H67 H 1.157495 0.301272 0.092067 0.156 Uiso 1 1 calc R U . . .
C68 C 1.0754(6) 0.2852(5) 0.2109(4) 0.0973(19) Uani 1 1 d . . . . .
H68 H 1.100123 0.334514 0.221380 0.117 Uiso 1 1 calc R U . . .
C69 C 1.0015(6) 0.2288(5) 0.2693(4) 0.105(2) Uani 1 1 d . . . . .
H69 H 0.974170 0.244878 0.317035 0.126 Uiso 1 1 calc R U . . .
O4 O 0.4721(2) 0.2049(2) 0.2769(2) 0.0702(8) Uani 1 1 d D . . . .
H4A H 0.524(4) 0.242(4) 0.227(3) 0.099(18) Uiso 1 1 d D . . . .
H4B H 0.426(6) 0.262(5) 0.276(6) 0.18(4) Uiso 1 1 d D . . . .

loop_
_atom_site_aniso_label
_atom_site_aniso_U_11
_atom_site_aniso_U_22
_atom_site_aniso_U_33
_atom_site_aniso_U_23
_atom_site_aniso_U_13
_atom_site_aniso_U_12
C1 0.0329(18) 0.106(3) 0.050(2) -0.034(2) -0.0165(16) 0.004(2)
C2 0.0312(16) 0.081(3) 0.0378(17) -0.0277(17) -0.0164(13) 0.0086(16)
C3 0.0315(16) 0.081(3) 0.0363(17) -0.0282(17) -0.0184(13) 0.0114(16)
C4 0.0356(17) 0.080(3) 0.0401(18) -0.0295(18) -0.0199(14) 0.0129(17)
C5 0.0362(17) 0.075(2) 0.0339(16) -0.0229(17) -0.0163(14) 0.0058(16)
C6 0.0352(17) 0.090(3) 0.0368(18) -0.0279(18) -0.0138(14) 0.0092(18)
C7 0.0396(19) 0.091(3) 0.056(2) -0.036(2) -0.0246(17) 0.0201(19)
C8 0.048(2) 0.080(3) 0.045(2) -0.0204(19) -0.0199(16) -0.0017(19)
C9 0.0331(17) 0.081(3) 0.0381(17) -0.0290(18) -0.0137(14) 0.0113(17)
C10 0.0361(18) 0.087(3) 0.0412(18) -0.0297(19) -0.0189(15) 0.0118(18)
C11 0.0397(19) 0.079(3) 0.0449(19) -0.0287(19) -0.0185(15) 0.0081(18)
C12 0.0378(18) 0.070(3) 0.0468(19) -0.0286(18) -0.0128(15) 0.0114(17)
C13 0.0404(18) 0.080(3) 0.0424(19) -0.0313(19) -0.0205(15) 0.0216(18)
C14 0.0311(16) 0.076(3) 0.0418(18) -0.0312(18) -0.0154(14) 0.0143(16)
C15 0.0386(18) 0.076(3) 0.0459(19) -0.0293(19) -0.0167(15) 0.0145(17)
C16 0.0416(19) 0.077(3) 0.050(2) -0.0299(19) -0.0177(16) 0.0179(18)
C17 0.0429(19) 0.073(3) 0.050(2) -0.0290(19) -0.0137(16) 0.0170(18)
C18 0.048(2) 0.072(3) 0.047(2) -0.0318(19) -0.0152(16) 0.0182(19)
C19 0.052(2) 0.076(3) 0.052(2) -0.032(2) -0.0161(18) 0.016(2)
C20 0.052(2) 0.076(3) 0.052(2) -0.024(2) -0.0170(18) 0.018(2)
C21 0.048(2) 0.079(3) 0.052(2) -0.027(2) -0.0223(17) 0.020(2)
C22 0.052(2) 0.077(3) 0.053(2) -0.039(2) -0.0185(18) 0.015(2)
C23 0.077(3) 0.074(3) 0.078(3) -0.032(2) -0.049(3) 0.021(2)
C24 0.105(5) 0.183(7) 0.074(4) -0.040(4) -0.048(4) 0.031(5)
C25 0.093(4) 0.098(4) 0.105(4) -0.049(3) -0.060(3) 0.043(3)
C26 0.0310(16) 0.072(2) 0.0388(17) -0.0247(17) -0.0181(13) 0.0052(15)
C27 0.0336(16) 0.067(2) 0.0385(17) -0.0251(16) -0.0190(13) 0.0070(15)
C28 0.0358(17) 0.068(2) 0.0372(17) -0.0261(16) -0.0172(13) 0.0076(16)
C29 0.047(2) 0.071(2) 0.0362(17) -0.0221(17) -0.0184(15) 0.0100(18)
C30 0.048(2) 0.067(2) 0.0443(19) -0.0274(18) -0.0233(16) 0.0134(17)
C31 0.0367(17) 0.075(3) 0.0393(18) -0.0286(17) -0.0207(14) 0.0106(16)
C32 0.0382(17) 0.068(2) 0.0367(17) -0.0249(16) -0.0194(14) 0.0115(16)
C33 0.0415(18) 0.067(2) 0.0427(18) -0.0276(17) -0.0215(15) 0.0127(16)
C34 0.0382(18) 0.074(3) 0.0407(18) -0.0285(18) -0.0217(14) 0.0156(17)
C35 0.0318(16) 0.083(3) 0.0410(18) -0.0297(18) -0.0219(14) 0.0147(16)
C36 0.0370(18) 0.092(3) 0.0421(19) -0.037(2) -0.0217(15) 0.0201(18)
C37 0.047(2) 0.090(3) 0.054(2) -0.045(2) -0.0273(17) 0.023(2)
C38 0.045(2) 0.076(3) 0.052(2) -0.035(2) -0.0220(16) 0.0155(18)
C39 0.0341(17) 0.084(3) 0.045(2) -0.0278(19) -0.0205(15) 0.0135(17)
C40 0.072(3) 0.082(3) 0.071(3) -0.028(3) -0.029(2) 0.012(2)
C41 0.115(5) 0.090(4) 0.082(4) -0.043(3) -0.020(3) 0.003(3)
C42 0.113(5) 0.090(4) 0.138(6) -0.036(4) -0.073(5) 0.034(4)
C43 0.0320(16) 0.082(3) 0.0339(16) -0.0256(17) -0.0141(13) 0.0085(16)
C44 0.0355(17) 0.084(3) 0.0401(18) -0.0308(18) -0.0194(14) 0.0119(17)
C45 0.0367(18) 0.089(3) 0.046(2) -0.033(2) -0.0239(15) 0.0149(18)
C46 0.046(2) 0.096(3) 0.053(2) -0.042(2) -0.0261(17) 0.024(2)
C47 0.046(2) 0.088(3) 0.050(2) -0.038(2) -0.0271(17) 0.0191(19)
C48 0.0376(18) 0.075(3) 0.0385(18) -0.0231(17) -0.0190(14) 0.0079(17)
C49 0.0386(18) 0.076(3) 0.051(2) -0.0346(19) -0.0211(16) 0.0134(17)
C50 0.0414(19) 0.070(2) 0.053(2) -0.0297(19) -0.0248(16) 0.0129(17)
C51 0.0403(19) 0.062(2) 0.053(2) -0.0265(18) -0.0237(16) 0.0122(16)
C52 0.0380(18) 0.060(2) 0.065(2) -0.0295(19) -0.0267(17) 0.0110(16)
C53 0.042(2) 0.072(3) 0.074(3) -0.037(2) -0.0279(19) 0.0150(18)
C54 0.047(2) 0.074(3) 0.079(3) -0.043(2) -0.026(2) 0.0176(19)
C55 0.044(2) 0.073(3) 0.067(2) -0.036(2) -0.0274(18) 0.0098(18)
C56 0.0407(19) 0.062(2) 0.055(2) -0.0241(18) -0.0244(16) 0.0078(17)
C57 0.0364(18) 0.085(3) 0.050(2) -0.036(2) -0.0200(15) 0.0072(18)
C58 0.061(3) 0.103(4) 0.056(2) -0.034(2) -0.029(2) 0.005(2)
C59 0.0373(19) 0.091(3) 0.066(2) -0.044(2) -0.0215(17) 0.0071(19)
N1 0.0404(16) 0.079(2) 0.0468(17) -0.0293(16) -0.0211(13) 0.0206(15)
N2 0.0483(18) 0.080(3) 0.060(2) -0.0304(18) -0.0282(16) 0.0239(17)
N3 0.0478(18) 0.075(2) 0.061(2) -0.0281(18) -0.0248(16) 0.0192(17)
N4 0.056(2) 0.081(3) 0.060(2) -0.0330(19) -0.0303(16) 0.0208(18)
N5 0.0405(15) 0.0616(19) 0.0381(15) -0.0240(13) -0.0166(12) 0.0099(13)
N6 0.071(2) 0.068(2) 0.0460(18) -0.0255(16) -0.0194(16) 0.0153(18)
N7 0.065(2) 0.068(2) 0.0453(17) -0.0258(16) -0.0170(15) 0.0134(17)
N8 0.0325(14) 0.081(2) 0.0396(15) -0.0316(15) -0.0203(12) 0.0160(14)
N9 0.0509(19) 0.079(2) 0.0515(18) -0.0237(17) -0.0239(15) 0.0151(16)
N10 0.0376(16) 0.091(2) 0.0479(17) -0.0385(17) -0.0240(13) 0.0202(15)
N11 0.0424(17) 0.102(3) 0.0554(19) -0.0466(19) -0.0292(15) 0.0222(17)
N12 0.0397(16) 0.091(2) 0.0570(19) -0.0413(18) -0.0279(14) 0.0203(16)
N13 0.0393(15) 0.0644(19) 0.0549(18) -0.0279(15) -0.0250(13) 0.0102(14)
N14 0.0355(15) 0.071(2) 0.0529(17) -0.0295(16) -0.0213(13) 0.0088(14)
N15 0.0464(17) 0.074(2) 0.0484(17) -0.0309(16) -0.0188(14) 0.0163(16)
O1 0.0663(18) 0.0740(19) 0.0651(18) -0.0374(15) -0.0291(14) 0.0143(15)
O2 0.0549(16) 0.095(2) 0.0411(14) -0.0245(14) -0.0238(12) 0.0098(15)
O3 0.0439(14) 0.0725(18) 0.088(2) -0.0415(16) -0.0381(14) 0.0193(13)
C60 0.0288(17) 0.083(3) 0.071(3) -0.020(2) -0.0152(17) 0.0032(18)
C61 0.056(3) 0.080(3) 0.077(3) -0.033(3) -0.002(2) -0.004(2)
C62 0.055(3) 0.096(4) 0.071(3) -0.022(3) -0.027(2) -0.002(2)
C63 0.061(3) 0.089(4) 0.121(5) -0.053(3) -0.035(3) 0.019(3)
Cl1 0.1031(11) 0.0950(10) 0.0988(10) -0.0407(8) -0.0154(8) 0.0014(8)
Cl2 0.0582(8) 0.0978(11) 0.245(2) -0.0753(13) -0.0565(11) 0.0250(7)
Cl3 0.0638(7) 0.0879(8) 0.0960(9) -0.0418(7) -0.0358(6) 0.0243(6)
C64 0.123(6) 0.096(5) 0.115(6) -0.030(4) -0.033(4) 0.013(4)
C65 0.192(9) 0.101(5) 0.101(5) -0.034(5) -0.063(6) 0.034(6)
C66 0.119(6) 0.150(7) 0.088(5) -0.050(5) -0.045(4) 0.055(5)
C67 0.098(5) 0.096(5) 0.193(9) -0.019(5) -0.089(6) 0.029(4)
C68 0.118(5) 0.094(4) 0.082(4) -0.030(4) -0.029(4) 0.020(4)
C69 0.134(6) 0.104(5) 0.090(4) -0.045(4) -0.048(4) 0.047(5)
O4 0.070(2) 0.078(2) 0.0602(18) -0.0196(16) -0.0223(16) 0.0201(17)

loop_
_atom_type_symbol
_atom_type_description
_atom_type_scat_dispersion_real
_atom_type_scat_dispersion_imag
_atom_type_scat_source
C C 0.0137 0.0067 'International Tables Vol C Tables 4.2.6.8 and 6.1.1.4'
H H 0.0000 0.0000 'International Tables Vol C Tables 4.2.6.8 and 6.1.1.4'
Cl Cl 0.3281 0.5435 'International Tables Vol C Tables 4.2.6.8 and 6.1.1.4'
N N 0.0241 0.0134 'International Tables Vol C Tables 4.2.6.8 and 6.1.1.4'
O O 0.0389 0.0241 'International Tables Vol C Tables 4.2.6.8 and 6.1.1.4'

loop_
_geom_angle_atom_site_label_1
_geom_angle_atom_site_label_2
_geom_angle_atom_site_label_3
_geom_angle
_geom_angle_site_symmetry_1
_geom_angle_site_symmetry_3
_geom_angle_publ_flag
H1A C1 H1B 109.5 . . ?
H1A C1 H1C 109.5 . . ?
H1B C1 H1C 109.5 . . ?
C2 C1 H1A 109.5 . . ?
C2 C1 H1B 109.5 . . ?
C2 C1 H1C 109.5 . . ?
C1 C2 C3 111.7(3) . . ?
C1 C2 C4 112.7(3) . . ?
C1 C2 C5 112.7(3) . . ?
C4 C2 C3 106.3(3) . . ?
C5 C2 C3 106.7(3) . . ?
C5 C2 C4 106.3(3) . . ?
C6 C3 C2 116.4(3) . . ?
C9 C3 C2 104.6(3) . . ?
C9 C3 C6 111.6(3) . . ?
C9 C3 C43 110.4(3) . . ?
C43 C3 C2 103.8(3) . . ?
C43 C3 C6 109.7(3) . . ?
C7 C4 C2 116.6(3) . . ?
C14 C4 C2 104.5(3) . . ?
C14 C4 C7 109.5(3) . . ?
C31 C4 C2 104.6(3) . . ?
C31 C4 C7 108.5(3) . . ?
C31 C4 C14 113.2(3) . . ?
C8 C5 C2 116.5(3) . . ?
C26 C5 C2 104.4(3) . . ?
C26 C5 C8 110.9(3) . . ?
C26 C5 C48 110.6(3) . . ?
C48 C5 C2 104.3(3) . . ?
C48 C5 C8 109.9(3) . . ?
C3 C6 H6A 109.5 . . ?
C3 C6 H6B 109.5 . . ?
C3 C6 H6C 109.5 . . ?
H6A C6 H6B 109.5 . . ?
H6A C6 H6C 109.5 . . ?
H6B C6 H6C 109.5 . . ?
C4 C7 H7A 109.5 . . ?
C4 C7 H7B 109.5 . . ?
C4 C7 H7C 109.5 . . ?
H7A C7 H7B 109.5 . . ?
H7A C7 H7C 109.5 . . ?
H7B C7 H7C 109.5 . . ?
C5 C8 H8A 109.5 . . ?
C5 C8 H8B 109.5 . . ?
C5 C8 H8C 109.5 . . ?
H8A C8 H8B 109.5 . . ?
H8A C8 H8C 109.5 . . ?
H8B C8 H8C 109.5 . . ?
C10 C9 C3 128.0(3) . . ?
C10 C9 C14 118.8(4) . . ?
C14 C9 C3 113.1(3) . . ?
C9 C10 H10 119.4 . . ?
C11 C10 C9 121.1(3) . . ?
C11 C10 H10 119.4 . . ?
C10 C11 H11 120.2 . . ?
C10 C11 C12 119.7(3) . . ?
C12 C11 H11 120.2 . . ?
C11 C12 C13 120.7(4) . . ?
C11 C12 N1 118.2(3) . . ?
C13 C12 N1 121.0(3) . . ?
C12 C13 H13 120.4 . . ?
C14 C13 C12 119.2(3) . . ?
C14 C13 H13 120.4 . . ?
C9 C14 C4 111.2(4) . . ?
C13 C14 C4 128.2(3) . . ?
C13 C14 C9 120.5(3) . . ?
C16 C15 H15 127.4 . . ?
N1 C15 H15 127.4 . . ?
N1 C15 C16 105.2(3) . . ?
C15 C16 C17 128.0(3) . . ?
N3 C16 C15 109.0(4) . . ?
N3 C16 C17 123.0(4) . . ?
C21 C17 C16 121.5(3) . . ?
N15 C17 C16 116.0(4) . . ?
N15 C17 C21 122.5(4) . . ?
C19 C18 C22 119.5(4) . . ?
N15 C18 C19 124.3(4) . . ?
N15 C18 C22 116.2(4) . . ?
C18 C19 H19 121.4 . . ?
C18 C19 C20 117.1(4) . . ?
C20 C19 H19 121.4 . . ?
C19 C20 H20 120.2 . . ?
C21 C20 C19 119.5(4) . . ?
C21 C20 H20 120.2 . . ?
C17 C21 H21 120.6 . . ?
C20 C21 C17 118.8(4) . . ?
C20 C21 H21 120.6 . . ?
N4 C22 C18 116.9(4) . . ?
O1 C22 C18 118.4(4) . . ?
O1 C22 N4 124.7(4) . . ?
C24 C23 H23 107.6 . . ?
C24 C23 C25 113.3(5) . . ?
C25 C23 H23 107.6 . . ?
N4 C23 H23 107.6 . . ?
N4 C23 C24 110.1(5) . . ?
N4 C23 C25 110.5(4) . . ?
C23 C24 H24A 109.5 . . ?
C23 C24 H24B 109.5 . . ?
C23 C24 H24C 109.5 . . ?
H24A C24 H24B 109.5 . . ?
H24A C24 H24C 109.5 . . ?
H24B C24 H24C 109.5 . . ?
C23 C25 H25A 109.5 . . ?
C23 C25 H25B 109.5 . . ?
C23 C25 H25C 109.5 . . ?
H25A C25 H25B 109.5 . . ?
H25A C25 H25C 109.5 . . ?
H25B C25 H25C 109.5 . . ?
C27 C26 C5 125.9(4) . . ?
C31 C26 C5 112.9(3) . . ?
C31 C26 C27 121.2(3) . . ?
C26 C27 H27 121.2 . . ?
C28 C27 C26 117.6(4) . . ?
C28 C27 H27 121.2 . . ?
C27 C28 N5 118.8(3) . . ?
C29 C28 C27 121.7(3) . . ?
C29 C28 N5 119.6(3) . . ?
C28 C29 H29 120.2 . . ?
C28 C29 C30 119.7(3) . . ?
C30 C29 H29 120.2 . . ?
C29 C30 H30 120.3 . . ?
C31 C30 C29 119.4(4) . . ?
C31 C30 H30 120.3 . . ?
C26 C31 C4 111.6(3) . . ?
C30 C31 C4 127.9(4) . . ?
C30 C31 C26 120.5(3) . . ?
C33 C32 H32 127.5 . . ?
N5 C32 H32 127.5 . . ?
N5 C32 C33 105.0(3) . . ?
C32 C33 C34 128.0(4) . . ?
C32 C33 N7 108.4(3) . . ?
N7 C33 C34 123.6(3) . . ?
C38 C34 C33 120.4(4) . . ?
N8 C34 C33 116.1(3) . . ?
N8 C34 C38 123.6(3) . . ?
C36 C35 C39 119.3(3) . . ?
N8 C35 C36 123.0(4) . . ?
N8 C35 C39 117.7(3) . . ?
C35 C36 H36 120.8 . . ?
C37 C36 C35 118.4(3) . . ?
C37 C36 H36 120.8 . . ?
C36 C37 H37 120.0 . . ?
C36 C37 C38 120.1(4) . . ?
C38 C37 H37 120.0 . . ?
C34 C38 H38 121.3 . . ?
C37 C38 C34 117.3(4) . . ?
C37 C38 H38 121.3 . . ?
N9 C39 C35 116.5(3) . . ?
O2 C39 C35 119.8(4) . . ?
O2 C39 N9 123.8(4) . . ?
C41 C40 H40 107.3 . . ?
C41 C40 C42 113.7(5) . . ?
C42 C40 H40 107.3 . . ?
N9 C40 H40 107.3 . . ?
N9 C40 C41 111.1(4) . . ?
N9 C40 C42 110.0(4) . . ?
C40 C41 H41A 109.5 . . ?
C40 C41 H41B 109.5 . . ?
C40 C41 H41C 109.5 . . ?
H41A C41 H41B 109.5 . . ?
H41A C41 H41C 109.5 . . ?
H41B C41 H41C 109.5 . . ?
C40 C42 H42A 109.5 . . ?
C40 C42 H42B 109.5 . . ?
C40 C42 H42C 109.5 . . ?
H42A C42 H42B 109.5 . . ?
H42A C42 H42C 109.5 . . ?
H42B C42 H42C 109.5 . . ?
C44 C43 C3 126.4(3) . . ?
C48 C43 C3 113.0(3) . . ?
C48 C43 C44 120.6(3) . . ?
C43 C44 H44 120.8 . . ?
C45 C44 C43 118.4(3) . . ?
C45 C44 H44 120.8 . . ?
C44 C45 C46 122.2(3) . . ?
C44 C45 N10 118.9(3) . . ?
C46 C45 N10 118.9(3) . . ?
C45 C46 H46 120.5 . . ?
C45 C46 C47 118.9(4) . . ?
C47 C46 H46 120.5 . . ?
C46 C47 H47 120.2 . . ?
C48 C47 C46 119.7(3) . . ?
C48 C47 H47 120.2 . . ?
C43 C48 C5 112.2(3) . . ?
C43 C48 C47 120.3(3) . . ?
C47 C48 C5 127.5(3) . . ?
C50 C49 H49 127.6 . . ?
N10 C49 H49 127.6 . . ?
N10 C49 C50 104.9(3) . . ?
C49 C50 C51 130.0(3) . . ?
N12 C50 C49 108.6(3) . . ?
N12 C50 C51 121.4(3) . . ?
C55 C51 C50 121.1(3) . . ?
N13 C51 C50 116.1(3) . . ?
N13 C51 C55 122.8(3) . . ?
C53 C52 C56 120.2(3) . . ?
N13 C52 C53 123.3(3) . . ?
N13 C52 C56 116.5(3) . . ?
C52 C53 H53 120.8 . . ?
C54 C53 C52 118.3(3) . . ?
C54 C53 H53 120.8 . . ?
C53 C54 H54 120.2 . . ?
C53 C54 C55 119.5(4) . . ?
C55 C54 H54 120.2 . . ?
C51 C55 C54 118.4(3) . . ?
C51 C55 H55 120.8 . . ?
C54 C55 H55 120.8 . . ?
N14 C56 C52 115.1(3) . . ?
O3 C56 C52 119.8(3) . . ?
O3 C56 N14 125.0(3) . . ?
C58 C57 H57 108.2 . . ?
C59 C57 H57 108.2 . . ?
C59 C57 C58 111.3(4) . . ?
N14 C57 H57 108.2 . . ?
N14 C57 C58 111.0(3) . . ?
N14 C57 C59 109.8(3) . . ?
C57 C58 H58A 109.5 . . ?
C57 C58 H58B 109.5 . . ?
C57 C58 H58C 109.5 . . ?
H58A C58 H58B 109.5 . . ?
H58A C58 H58C 109.5 . . ?
H58B C58 H58C 109.5 . . ?
C57 C59 H59A 109.5 . . ?
C57 C59 H59B 109.5 . . ?
C57 C59 H59C 109.5 . . ?
H59A C59 H59B 109.5 . . ?
H59A C59 H59C 109.5 . . ?
H59B C59 H59C 109.5 . . ?
C15 N1 C12 130.4(3) . . ?
C15 N1 N2 109.2(4) . . ?
N2 N1 C12 120.4(3) . . ?
N3 N2 N1 107.2(3) . . ?
N2 N3 C16 109.4(3) . . ?
C22 N4 C23 124.1(4) . . ?
C32 N5 C28 129.8(3) . . ?
C32 N5 N6 110.3(3) . . ?
N6 N5 C28 119.8(3) . . ?
N7 N6 N5 107.3(3) . . ?
N6 N7 C33 109.0(3) . . ?
C34 N8 C35 117.6(3) . . ?
C39 N9 C40 121.8(4) . . ?
C39 N9 H9 119.1 . . ?
C40 N9 H9 119.1 . . ?
C49 N10 C45 129.8(3) . . ?
C49 N10 N11 110.9(3) . . ?
N11 N10 C45 119.3(3) . . ?
N12 N11 N10 106.9(3) . . ?
N11 N12 C50 108.7(3) . . ?
C51 N13 C52 117.6(3) . . ?
C56 N14 C57 123.1(3) . . ?
C17 N15 C18 117.7(4) . . ?
C61 C60 H60 120.1 . . ?
C61 C60 C62 119.8(4) . 2_666 ?
C62 C60 H60 120.1 2_666 . ?
C60 C61 H61 119.1 . . ?
C60 C61 C62 121.8(5) . . ?
C62 C61 H61 119.1 . . ?
C60 C62 H62 120.8 2_666 . ?
C61 C62 C60 118.3(4) . 2_666 ?
C61 C62 H62 120.8 . . ?
Cl1 C63 H63 107.4 . . ?
Cl1 C63 Cl2 112.0(4) . . ?
Cl1 C63 Cl3 111.1(3) . . ?
Cl2 C63 H63 107.4 . . ?
Cl3 C63 H63 107.4 . . ?
Cl3 C63 Cl2 111.2(3) . . ?
C65 C64 H64 120.7 . . ?
C69 C64 H64 120.7 . . ?
C69 C64 C65 118.6(9) . . ?
C64 C65 H65 119.7 . . ?
C66 C65 C64 120.5(8) . . ?
C66 C65 H65 119.7 . . ?
C65 C66 H66 118.2 . . ?
C65 C66 C67 123.7(8) . . ?
C67 C66 H66 118.2 . . ?
C66 C67 H67 122.2 . . ?
C66 C67 C68 115.7(9) . . ?
C68 C67 H67 122.2 . . ?
C67 C68 H68 121.1 . . ?
C69 C68 C67 117.7(7) . . ?
C69 C68 H68 121.1 . . ?
C64 C69 C68 123.6(7) . . ?
C64 C69 H69 118.2 . . ?
C68 C69 H69 118.2 . . ?
H4A O4 H4B 95(6) . . ?

loop_
_geom_bond_atom_site_label_1
_geom_bond_atom_site_label_2
_geom_bond_distance
_geom_bond_site_symmetry_2
_geom_bond_publ_flag
C1 H1A 0.9800 . ?
C1 H1B 0.9800 . ?
C1 H1C 0.9800 . ?
C1 C2 1.537(5) . ?
C2 C3 1.596(4) . ?
C2 C4 1.585(6) . ?
C2 C5 1.574(5) . ?
C3 C6 1.533(5) . ?
C3 C9 1.490(6) . ?
C3 C43 1.508(5) . ?
C4 C7 1.531(5) . ?
C4 C14 1.526(5) . ?
C4 C31 1.515(5) . ?
C5 C8 1.539(6) . ?
C5 C26 1.507(5) . ?
C5 C48 1.521(4) . ?
C6 H6A 0.9800 . ?
C6 H6B 0.9800 . ?
C6 H6C 0.9800 . ?
C7 H7A 0.9800 . ?
C7 H7B 0.9800 . ?
C7 H7C 0.9800 . ?
C8 H8A 0.9800 . ?
C8 H8B 0.9800 . ?
C8 H8C 0.9800 . ?
C9 C10 1.401(5) . ?
C9 C14 1.406(5) . ?
C10 H10 0.9500 . ?
C10 C11 1.356(6) . ?
C11 H11 0.9500 . ?
C11 C12 1.394(5) . ?
C12 C13 1.397(5) . ?
C12 N1 1.404(5) . ?
C13 H13 0.9500 . ?
C13 C14 1.376(6) . ?
C15 H15 0.9500 . ?
C15 C16 1.363(6) . ?
C15 N1 1.363(5) . ?
C16 C17 1.470(6) . ?
C16 N3 1.345(5) . ?
C17 C21 1.399(6) . ?
C17 N15 1.331(5) . ?
C18 C19 1.387(6) . ?
C18 C22 1.512(5) . ?
C18 N15 1.340(6) . ?
C19 H19 0.9500 . ?
C19 C20 1.394(6) . ?
C20 H20 0.9500 . ?
C20 C21 1.380(7) . ?
C21 H21 0.9500 . ?
C22 N4 1.294(6) . ?
C22 O1 1.250(5) . ?
C23 H23 1.0000 . ?
C23 C24 1.505(8) . ?
C23 C25 1.519(7) . ?
C23 N4 1.471(5) . ?
C24 H24A 0.9800 . ?
C24 H24B 0.9800 . ?
C24 H24C 0.9800 . ?
C25 H25A 0.9800 . ?
C25 H25B 0.9800 . ?
C25 H25C 0.9800 . ?
C26 C27 1.391(5) . ?
C26 C31 1.384(5) . ?
C27 H27 0.9500 . ?
C27 C28 1.391(5) . ?
C28 C29 1.383(6) . ?
C28 N5 1.430(4) . ?
C29 H29 0.9500 . ?
C29 C30 1.392(5) . ?
C30 H30 0.9500 . ?
C30 C31 1.377(5) . ?
C32 H32 0.9500 . ?
C32 C33 1.366(5) . ?
C32 N5 1.349(4) . ?
C33 C34 1.471(5) . ?
C33 N7 1.367(5) . ?
C34 C38 1.410(5) . ?
C34 N8 1.325(5) . ?
C35 C36 1.393(5) . ?
C35 C39 1.500(6) . ?
C35 N8 1.348(4) . ?
C36 H36 0.9500 . ?
C36 C37 1.374(6) . ?
C37 H37 0.9500 . ?
C37 C38 1.386(5) . ?
C38 H38 0.9500 . ?
C39 N9 1.328(5) . ?
C39 O2 1.239(4) . ?
C40 H40 1.0000 . ?
C40 C41 1.506(7) . ?
C40 C42 1.539(7) . ?
C40 N9 1.461(6) . ?
C41 H41A 0.9800 . ?
C41 H41B 0.9800 . ?
C41 H41C 0.9800 . ?
C42 H42A 0.9800 . ?
C42 H42B 0.9800 . ?
C42 H42C 0.9800 . ?
C43 C44 1.400(4) . ?
C43 C48 1.378(5) . ?
C44 H44 0.9500 . ?
C44 C45 1.362(5) . ?
C45 C46 1.387(5) . ?
C45 N10 1.441(4) . ?
C46 H46 0.9500 . ?
C46 C47 1.392(5) . ?
C47 H47 0.9500 . ?
C47 C48 1.383(5) . ?
C49 H49 0.9500 . ?
C49 C50 1.370(5) . ?
C49 N10 1.337(5) . ?
C50 C51 1.471(5) . ?
C50 N12 1.352(5) . ?
C51 C55 1.387(5) . ?
C51 N13 1.341(4) . ?
C52 C53 1.384(6) . ?
C52 C56 1.514(5) . ?
C52 N13 1.345(4) . ?
C53 H53 0.9500 . ?
C53 C54 1.375(6) . ?
C54 H54 0.9500 . ?
C54 C55 1.389(5) . ?
C55 H55 0.9500 . ?
C56 N14 1.325(5) . ?
C56 O3 1.236(4) . ?
C57 H57 1.0000 . ?
C57 C58 1.526(6) . ?
C57 C59 1.503(6) . ?
C57 N14 1.472(4) . ?
C58 H58A 0.9800 . ?
C58 H58B 0.9800 . ?
C58 H58C 0.9800 . ?
C59 H59A 0.9800 . ?
C59 H59B 0.9800 . ?
C59 H59C 0.9800 . ?
N1 N2 1.367(4) . ?
N2 N3 1.313(5) . ?
N5 N6 1.360(5) . ?
N6 N7 1.306(4) . ?
N9 H9 0.8800 . ?
N10 N11 1.350(4) . ?
N11 N12 1.319(4) . ?
C60 H60 0.9500 . ?
C60 C61 1.333(7) . ?
C60 C62 1.418(7) 2_666 ?
C61 H61 0.9500 . ?
C61 C62 1.411(7) . ?
C62 H62 0.9500 . ?
C63 H63 1.0000 . ?
C63 Cl1 1.744(6) . ?
C63 Cl2 1.759(5) . ?
C63 Cl3 1.752(7) . ?
C64 H64 0.9500 . ?
C64 C65 1.422(11) . ?
C64 C69 1.277(10) . ?
C65 H65 0.9500 . ?
C65 C66 1.338(12) . ?
C66 H66 0.9500 . ?
C66 C67 1.373(11) . ?
C67 H67 0.9500 . ?
C67 C68 1.451(12) . ?
C68 H68 0.9500 . ?
C68 C69 1.431(11) . ?
C69 H69 0.9500 . ?
O4 H4A 1.06(5) . ?
O4 H4B 1.05(5) . ?

loop_
_geom_torsion_atom_site_label_1
_geom_torsion_atom_site_label_2
_geom_torsion_atom_site_label_3
_geom_torsion_atom_site_label_4
_geom_torsion
_geom_torsion_site_symmetry_1
_geom_torsion_site_symmetry_2
_geom_torsion_site_symmetry_3
_geom_torsion_site_symmetry_4
_geom_torsion_publ_flag
C1 C2 C3 C6 -4.9(5) . . . . ?
C1 C2 C3 C9 118.8(4) . . . . ?
C1 C2 C3 C43 -125.5(4) . . . . ?
C1 C2 C4 C7 0.5(4) . . . . ?
C1 C2 C4 C14 -120.5(3) . . . . ?
C1 C2 C4 C31 120.3(3) . . . . ?
C1 C2 C5 C8 3.8(4) . . . . ?
C1 C2 C5 C26 -118.8(3) . . . . ?
C1 C2 C5 C48 125.0(3) . . . . ?
C2 C3 C9 C10 -176.0(3) . . . . ?
C2 C3 C9 C14 5.7(4) . . . . ?
C2 C3 C43 C44 -178.3(4) . . . . ?
C2 C3 C43 C48 1.0(4) . . . . ?
C2 C4 C14 C9 1.3(4) . . . . ?
C2 C4 C14 C13 177.2(3) . . . . ?
C2 C4 C31 C26 0.7(4) . . . . ?
C2 C4 C31 C30 -175.8(3) . . . . ?
C2 C5 C26 C27 175.8(3) . . . . ?
C2 C5 C26 C31 -5.0(4) . . . . ?
C2 C5 C48 C43 -1.6(4) . . . . ?
C2 C5 C48 C47 178.2(4) . . . . ?
C3 C2 C4 C7 123.2(3) . . . . ?
C3 C2 C4 C14 2.1(3) . . . . ?
C3 C2 C4 C31 -117.1(3) . . . . ?
C3 C2 C5 C8 -119.1(3) . . . . ?
C3 C2 C5 C26 118.3(3) . . . . ?
C3 C2 C5 C48 2.1(4) . . . . ?
C3 C9 C10 C11 -180.0(3) . . . . ?
C3 C9 C14 C4 -4.6(4) . . . . ?
C3 C9 C14 C13 179.1(3) . . . . ?
C3 C43 C44 C45 178.3(4) . . . . ?
C3 C43 C48 C5 0.3(5) . . . . ?
C3 C43 C48 C47 -179.4(4) . . . . ?
C4 C2 C3 C6 -128.2(3) . . . . ?
C4 C2 C3 C9 -4.6(3) . . . . ?
C4 C2 C3 C43 111.2(3) . . . . ?
C4 C2 C5 C8 127.8(3) . . . . ?
C4 C2 C5 C26 5.1(3) . . . . ?
C4 C2 C5 C48 -111.0(3) . . . . ?
C5 C2 C3 C6 118.7(4) . . . . ?
C5 C2 C3 C9 -117.7(3) . . . . ?
C5 C2 C3 C43 -1.9(4) . . . . ?
C5 C2 C4 C7 -123.5(3) . . . . ?
C5 C2 C4 C14 115.5(3) . . . . ?
C5 C2 C4 C31 -3.7(3) . . . . ?
C5 C26 C27 C28 179.7(3) . . . . ?
C5 C26 C31 C4 2.8(4) . . . . ?
C5 C26 C31 C30 179.6(3) . . . . ?
C6 C3 C9 C10 -49.3(5) . . . . ?
C6 C3 C9 C14 132.4(3) . . . . ?
C6 C3 C43 C44 56.7(5) . . . . ?
C6 C3 C43 C48 -124.0(4) . . . . ?
C7 C4 C14 C9 -124.3(3) . . . . ?
C7 C4 C14 C13 51.6(5) . . . . ?
C7 C4 C31 C26 125.8(4) . . . . ?
C7 C4 C31 C30 -50.8(5) . . . . ?
C8 C5 C26 C27 49.6(4) . . . . ?
C8 C5 C26 C31 -131.2(3) . . . . ?
C8 C5 C48 C43 123.9(4) . . . . ?
C8 C5 C48 C47 -56.3(5) . . . . ?
C9 C3 C43 C44 -66.7(5) . . . . ?
C9 C3 C43 C48 112.6(4) . . . . ?
C9 C10 C11 C12 1.4(6) . . . . ?
C10 C9 C14 C4 176.9(3) . . . . ?
C10 C9 C14 C13 0.6(5) . . . . ?
C10 C11 C12 C13 0.0(6) . . . . ?
C10 C11 C12 N1 -177.9(3) . . . . ?
C11 C12 C13 C14 -1.1(5) . . . . ?
C11 C12 N1 C15 -20.4(6) . . . . ?
C11 C12 N1 N2 157.7(3) . . . . ?
C12 C13 C14 C4 -174.8(3) . . . . ?
C12 C13 C14 C9 0.8(5) . . . . ?
C12 N1 N2 N3 -178.4(3) . . . . ?
C13 C12 N1 C15 161.7(4) . . . . ?
C13 C12 N1 N2 -20.2(5) . . . . ?
C14 C4 C31 C26 -112.4(4) . . . . ?
C14 C4 C31 C30 71.0(4) . . . . ?
C14 C9 C10 C11 -1.8(5) . . . . ?
C15 C16 C17 C21 -173.5(4) . . . . ?
C15 C16 C17 N15 5.6(6) . . . . ?
C15 C16 N3 N2 -0.4(5) . . . . ?
C15 N1 N2 N3 0.0(4) . . . . ?
C16 C15 N1 C12 178.0(4) . . . . ?
C16 C15 N1 N2 -0.3(4) . . . . ?
C16 C17 C21 C20 -179.9(4) . . . . ?
C16 C17 N15 C18 179.8(3) . . . . ?
C17 C16 N3 N2 -178.2(3) . . . . ?
C18 C19 C20 C21 -0.6(6) . . . . ?
C18 C22 N4 C23 -175.1(4) . . . . ?
C19 C18 C22 N4 172.2(4) . . . . ?
C19 C18 C22 O1 -7.1(5) . . . . ?
C19 C18 N15 C17 0.2(5) . . . . ?
C19 C20 C21 C17 -0.2(6) . . . . ?
C21 C17 N15 C18 -1.1(5) . . . . ?
C22 C18 C19 C20 -178.1(3) . . . . ?
C22 C18 N15 C17 179.0(3) . . . . ?
C24 C23 N4 C22 -109.0(6) . . . . ?
C25 C23 N4 C22 125.1(5) . . . . ?
C26 C5 C48 C43 -113.3(4) . . . . ?
C26 C5 C48 C47 66.5(5) . . . . ?
C26 C27 C28 C29 0.4(5) . . . . ?
C26 C27 C28 N5 -179.7(3) . . . . ?
C27 C26 C31 C4 -178.0(3) . . . . ?
C27 C26 C31 C30 -1.1(5) . . . . ?
C27 C28 C29 C30 -0.8(5) . . . . ?
C27 C28 N5 C32 -176.6(3) . . . . ?
C27 C28 N5 N6 6.1(5) . . . . ?
C28 C29 C30 C31 0.2(5) . . . . ?
C28 N5 N6 N7 178.3(3) . . . . ?
C29 C28 N5 C32 3.3(5) . . . . ?
C29 C28 N5 N6 -173.9(3) . . . . ?
C29 C30 C31 C4 177.0(3) . . . . ?
C29 C30 C31 C26 0.7(5) . . . . ?
C31 C4 C14 C9 114.5(3) . . . . ?
C31 C4 C14 C13 -69.6(5) . . . . ?
C31 C26 C27 C28 0.6(5) . . . . ?
C32 C33 C34 C38 168.0(4) . . . . ?
C32 C33 C34 N8 -11.2(5) . . . . ?
C32 C33 N7 N6 -0.3(4) . . . . ?
C32 N5 N6 N7 0.6(4) . . . . ?
C33 C32 N5 C28 -178.2(3) . . . . ?
C33 C32 N5 N6 -0.7(4) . . . . ?
C33 C34 C38 C37 179.7(3) . . . . ?
C33 C34 N8 C35 -178.4(3) . . . . ?
C34 C33 N7 N6 -178.7(3) . . . . ?
C35 C36 C37 C38 0.8(5) . . . . ?
C35 C39 N9 C40 179.6(3) . . . . ?
C36 C35 C39 N9 170.0(3) . . . . ?
C36 C35 C39 O2 -10.1(5) . . . . ?
C36 C35 N8 C34 -2.1(5) . . . . ?
C36 C37 C38 C34 -0.6(5) . . . . ?
C38 C34 N8 C35 2.4(5) . . . . ?
C39 C35 C36 C37 -178.5(3) . . . . ?
C39 C35 N8 C34 176.9(3) . . . . ?
C41 C40 N9 C39 156.7(4) . . . . ?
C42 C40 N9 C39 -76.6(6) . . . . ?
C43 C3 C9 C10 72.9(4) . . . . ?
C43 C3 C9 C14 -105.3(3) . . . . ?
C43 C44 C45 C46 1.4(7) . . . . ?
C43 C44 C45 N10 -178.6(4) . . . . ?
C44 C43 C48 C5 179.7(4) . . . . ?
C44 C43 C48 C47 -0.1(6) . . . . ?
C44 C45 C46 C47 -0.8(7) . . . . ?
C44 C45 N10 C49 165.6(4) . . . . ?
C44 C45 N10 N11 -14.7(6) . . . . ?
C45 C46 C47 C48 -0.2(7) . . . . ?
C45 N10 N11 N12 180.0(4) . . . . ?
C46 C45 N10 C49 -14.4(7) . . . . ?
C46 C45 N10 N11 165.3(4) . . . . ?
C46 C47 C48 C5 -179.1(4) . . . . ?
C46 C47 C48 C43 0.6(7) . . . . ?
C48 C5 C26 C27 -72.6(4) . . . . ?
C48 C5 C26 C31 106.6(4) . . . . ?
C48 C43 C44 C45 -1.0(6) . . . . ?
C49 C50 C51 C55 15.9(7) . . . . ?
C49 C50 C51 N13 -162.8(4) . . . . ?
C49 C50 N12 N11 0.0(5) . . . . ?
C49 N10 N11 N12 -0.3(5) . . . . ?
C50 C49 N10 C45 -180.0(4) . . . . ?
C50 C49 N10 N11 0.3(5) . . . . ?
C50 C51 C55 C54 179.1(4) . . . . ?
C50 C51 N13 C52 -179.7(4) . . . . ?
C51 C50 N12 N11 179.8(4) . . . . ?
C52 C53 C54 C55 1.3(7) . . . . ?
C52 C56 N14 C57 178.0(4) . . . . ?
C53 C52 C56 N14 -174.4(4) . . . . ?
C53 C52 C56 O3 2.8(6) . . . . ?
C53 C52 N13 C51 0.5(6) . . . . ?
C53 C54 C55 C51 0.8(7) . . . . ?
C55 C51 N13 C52 1.7(6) . . . . ?
C56 C52 C53 C54 176.9(4) . . . . ?
C56 C52 N13 C51 -178.5(4) . . . . ?
C58 C57 N14 C56 101.5(4) . . . . ?
C59 C57 N14 C56 -135.0(4) . . . . ?
N1 C12 C13 C14 176.7(3) . . . . ?
N1 C15 C16 C17 178.0(4) . . . . ?
N1 C15 C16 N3 0.4(4) . . . . ?
N1 N2 N3 C16 0.2(4) . . . . ?
N3 C16 C17 C21 3.9(6) . . . . ?
N3 C16 C17 N15 -177.1(4) . . . . ?
N5 C28 C29 C30 179.3(3) . . . . ?
N5 C32 C33 C34 178.9(3) . . . . ?
N5 C32 C33 N7 0.6(4) . . . . ?
N5 N6 N7 C33 -0.2(4) . . . . ?
N7 C33 C34 C38 -13.9(5) . . . . ?
N7 C33 C34 N8 166.9(3) . . . . ?
N8 C34 C38 C37 -1.1(5) . . . . ?
N8 C35 C36 C37 0.6(5) . . . . ?
N8 C35 C39 N9 -9.1(4) . . . . ?
N8 C35 C39 O2 170.8(3) . . . . ?
N10 C45 C46 C47 179.2(4) . . . . ?
N10 C49 C50 C51 -180.0(4) . . . . ?
N10 C49 C50 N12 -0.2(5) . . . . ?
N10 N11 N12 C50 0.1(5) . . . . ?
N12 C50 C51 C55 -163.9(4) . . . . ?
N12 C50 C51 N13 17.5(6) . . . . ?
N13 C51 C55 C54 -2.4(7) . . . . ?
N13 C52 C53 C54 -2.0(7) . . . . ?
N13 C52 C56 N14 4.6(6) . . . . ?
N13 C52 C56 O3 -178.2(4) . . . . ?
N15 C17 C21 C20 1.1(6) . . . . ?
N15 C18 C19 C20 0.6(6) . . . . ?
N15 C18 C22 N4 -6.6(5) . . . . ?
N15 C18 C22 O1 174.0(3) . . . . ?
O1 C22 N4 C23 4.2(7) . . . . ?
O2 C39 N9 C40 -0.3(6) . . . . ?
O3 C56 N14 C57 1.0(7) . . . . ?
C60 C61 C62 C60 3.1(8) . . . 2_666 ?
C62 C60 C61 C62 -3.1(8) 2_666 . . . ?
C64 C65 C66 C67 3.2(12) . . . . ?
C65 C64 C69 C68 -2.0(11) . . . . ?
C65 C66 C67 C68 -0.2(10) . . . . ?
C66 C67 C68 C69 -3.6(9) . . . . ?
C67 C68 C69 C64 4.9(10) . . . . ?
C69 C64 C65 C66 -2.1(12) . . . . ?

loop_
_smtbx_masks_void_nr
_smtbx_masks_void_average_x
_smtbx_masks_void_average_y
_smtbx_masks_void_average_z
_smtbx_masks_void_volume
_smtbx_masks_void_count_electrons
_smtbx_masks_void_content
1 0.115 0.000 0.000 475.0 134.8 '2.4 CHCl3'
2 0.493 0.572 0.724 19.8 0.0 ?
3 0.507 0.428 0.276 19.8 0.0 ?
